data_4302348
loop_
_publ_author_name
'Cui, Yanjie'
'Assoud, Abdeljalil'
'Kleinke, Holger'

_publ_section_title
;
 Synthesis and Structural and Physical Properties of New Semiconducting
 Quaternary Tellurides: Ba~4~Ag~3.95~Ge~2~Te~9~ and Ba~4~Cu~3.71~Ge~2~Te~9~
;
_journal_coden_ASTM INOCAJ
_journal_issue 12
_journal_name_full 'Inorganic chemistry'
_journal_page_first 5313
_journal_page_last 5319
_journal_paper_doi 10.1021/ic9002884
_journal_volume 48
_journal_year 2009
_chemical_formula_sum 'Ba4 Cu3.71 Ge2 Te9'
_chemical_formula_weight 2078.93
_space_group_IT_number 55
_symmetry_cell_setting orthorhombic
_symmetry_space_group_name_Hall '-P 2 2ab'
_symmetry_space_group_name_H-M 'P b a m'
_atom_sites_solution_hydrogens none
_atom_sites_solution_primary direct
_atom_sites_solution_secondary difmap
_audit_creation_method SHELXL-97
_cell_angle_alpha 90.00
_cell_angle_beta 90.00
_cell_angle_gamma 90.00
_cell_formula_units_Z 2
_cell_length_a 8.6464(2)
_cell_length_b 13.5305(4)
_cell_length_c 10.0810(3)
_cell_measurement_reflns_used 10220
_cell_measurement_temperature 296(2)
_cell_measurement_theta_max 30.07
_cell_measurement_theta_min 2.80
_cell_volume 1179.38(6)
_computing_cell_refinement APEX2
_computing_data_collection APEX2
_computing_data_reduction APEX2
_computing_molecular_graphics Diamond
_computing_structure_refinement 'SHELXL-97 (Sheldrick, 1997)'
_computing_structure_solution 'SHELXS-97 (Sheldrick, 1990)'
_diffrn_ambient_temperature 296(2)
_diffrn_measured_fraction_theta_full 0.998
_diffrn_measured_fraction_theta_max 0.998
_diffrn_measurement_device_type CCD
_diffrn_measurement_method 'omega scan'
_diffrn_radiation_monochromator graphite
_diffrn_radiation_source 'fine-focus sealed tube'
_diffrn_radiation_type MoK\a
_diffrn_radiation_wavelength 0.71073
_diffrn_reflns_av_R_equivalents 0.0256
_diffrn_reflns_av_sigmaI/netI 0.0190
_diffrn_reflns_limit_h_max 12
_diffrn_reflns_limit_h_min -7
_diffrn_reflns_limit_k_max 19
_diffrn_reflns_limit_k_min -18
_diffrn_reflns_limit_l_max 14
_diffrn_reflns_limit_l_min -14
_diffrn_reflns_number 10220
_diffrn_reflns_theta_full 30.07
_diffrn_reflns_theta_max 30.07
_diffrn_reflns_theta_min 2.80
_diffrn_standards_decay_% 0
_diffrn_standards_interval_count 0
_diffrn_standards_interval_time 0
_diffrn_standards_number 0
_exptl_absorpt_coefficient_mu 23.239
_exptl_absorpt_correction_T_max 0.6536
_exptl_absorpt_correction_T_min 0.1669
_exptl_absorpt_correction_type empirical
_exptl_absorpt_process_details 'SADABS; SAINT'
_exptl_crystal_colour Black
_exptl_crystal_density_diffrn 5.854
_exptl_crystal_density_method 'not measured'
_exptl_crystal_description Block
_exptl_crystal_F_000 1727
_exptl_crystal_size_max 0.12
_exptl_crystal_size_mid 0.08
_exptl_crystal_size_min 0.02
_refine_diff_density_max 2.354
_refine_diff_density_min -2.318
_refine_diff_density_rms 0.216
_refine_ls_extinction_coef 0.00072(4)
_refine_ls_extinction_expression Fc^*^=kFc[1+0.001xFc^2^\l^3^/sin(2\q)]^-1/4^
_refine_ls_extinction_method SHELXL
_refine_ls_goodness_of_fit_ref 1.055
_refine_ls_hydrogen_treatment none
_refine_ls_matrix_type full
_refine_ls_number_parameters 68
_refine_ls_number_reflns 1827
_refine_ls_number_restraints 7
_refine_ls_restrained_S_all 1.053
_refine_ls_R_factor_all 0.0236
_refine_ls_R_factor_gt 0.0218
_refine_ls_shift/su_max 0.000
_refine_ls_shift/su_mean 0.000
_refine_ls_structure_factor_coef Fsqd
_refine_ls_weighting_details 'calc w=1/[\s^2^(Fo^2^)+(0.0143P)^2^+9.9730P] where P=(Fo^2^+2Fc^2^)/3'
_refine_ls_weighting_scheme calc
_refine_ls_wR_factor_gt 0.0466
_refine_ls_wR_factor_ref 0.0475
_reflns_number_gt 1735
_reflns_number_total 1827
_reflns_threshold_expression >2sigma(I)
_cod_duplicate_entry 4338547
_cod_data_source_file ic9002884_si_001_2.cif
_cod_data_source_block Ba4Cu3.71Ge2Te9
_cod_depositor_comments
;
The following automatic conversions were performed:
'_symmetry_cell_setting' value 'Orthorhombic' changed to 'orthorhombic'
according to '/home/saulius/struct/CIF-dictionaries/cif_core.dic'
dictionary named 'cif_core.dic' version 2.4.1 from 2010-06-29.

Automatic conversion script
Id: cif_fix_enum 1527 2010-12-29 10:47:43Z saulius 
;
_cod_database_code 4302348

loop_
_symmetry_equiv_pos_as_xyz
'x, y, z'
'-x, -y, z'
'-x+1/2, y+1/2, -z'
'x+1/2, -y+1/2, -z'
'-x, -y, -z'
'x, y, -z'
'x-1/2, -y-1/2, z'
'-x-1/2, y-1/2, z'

loop_
_atom_site_label
_atom_site_type_symbol
_atom_site_fract_x
_atom_site_fract_y
_atom_site_fract_z
_atom_site_U_iso_or_equiv
_atom_site_adp_type
_atom_site_occupancy
_atom_site_symmetry_multiplicity
_atom_site_calc_flag
_atom_site_refinement_flags
_atom_site_disorder_assembly
_atom_site_disorder_group
Ba1 Ba 0.38575(3) 0.32114(2) 0.24098(3) 0.01849(7) Uani 1 1 d . . .
Te1 Te 0.26121(3) 0.06176(2) 0.28142(3) 0.01903(8) Uani 1 1 d . . .
Te2 Te 0.10616(4) 0.28046(3) 0.5000 0.01569(9) Uani 1 2 d S . .
Te3 Te 0.07657(7) 0.32458(5) 0.0000 0.02210(15) Uani 0.8702(17) 2 d SPU . .
Te3A Te 0.1149(5) 0.2800(4) 0.0000 0.02210(15) Uani 0.1298(17) 2 d SPU . .
Te4 Te 0.02742(11) 0.00318(17) 0.0000 0.0187(3) Uani 0.50 2 d SP . .
Cu1 Cu 0.2345(3) 0.48249(19) 0.0000 0.0427(9) Uani 0.447(5) 2 d SP . .
Cu1A Cu 0.2607(9) 0.1423(7) 0.0000 0.057(2) Uiso 0.219(3) 2 d SP . .
Cu1B Cu 0.2874(8) 0.1010(6) 0.0000 0.0575(15) Uiso 0.247(4) 2 d SP . .
Cu2 Cu 0.0000 0.5000 0.13706(11) 0.0424(4) Uani 0.886(4) 2 d SP . .
Cu2A Cu 0.0000 0.5000 0.0000 0.0424(4) Uani 0.116(3) 4 d SP . .
Ge1 Ge 0.41879(8) 0.07237(5) 0.5000 0.01642(13) Uani 1 2 d S . .

loop_
_atom_site_aniso_label
_atom_site_aniso_U_11
_atom_site_aniso_U_22
_atom_site_aniso_U_33
_atom_site_aniso_U_23
_atom_site_aniso_U_13
_atom_site_aniso_U_12
Ba1 0.01711(13) 0.01936(13) 0.01901(12) 0.00141(9) 0.00189(9) 0.00066(9)
Te1 0.01372(13) 0.01643(13) 0.02693(15) -0.00386(10) -0.00224(10) 0.00133(10)
Te2 0.01252(17) 0.01581(18) 0.01873(17) 0.000 0.000 0.00287(13)
Te3 0.0287(3) 0.0217(3) 0.0159(2) 0.000 0.000 -0.0088(2)
Te3A 0.0287(3) 0.0217(3) 0.0159(2) 0.000 0.000 -0.0088(2)
Te4 0.0163(8) 0.0258(4) 0.0140(3) 0.000 0.000 -0.0004(8)
Cu1 0.0429(16) 0.0391(15) 0.0460(15) 0.000 0.000 -0.0096(11)
Cu2 0.0344(7) 0.0651(9) 0.0277(6) 0.000 0.000 -0.0191(6)
Cu2A 0.0344(7) 0.0651(9) 0.0277(6) 0.000 0.000 -0.0191(6)
Ge1 0.0127(3) 0.0138(3) 0.0227(3) 0.000 0.000 -0.0011(2)

loop_
_atom_type_symbol
_atom_type_description
_atom_type_scat_dispersion_real
_atom_type_scat_dispersion_imag
_atom_type_scat_source
Cu Cu 0.3201 1.2651 'International Tables Vol C Tables 4.2.6.8 and 6.1.1.4'
Ge Ge 0.1547 1.8001 'International Tables Vol C Tables 4.2.6.8 and 6.1.1.4'
Te Te -0.5308 1.6751 'International Tables Vol C Tables 4.2.6.8 and 6.1.1.4'
Ba Ba -0.3244 2.2819 'International Tables Vol C Tables 4.2.6.8 and 6.1.1.4'

loop_
_geom_angle_atom_site_label_1
_geom_angle_atom_site_label_2
_geom_angle_atom_site_label_3
_geom_angle
_geom_angle_site_symmetry_1
_geom_angle_site_symmetry_3
_geom_angle_publ_flag
Te3A Ba1 Te3A 80.04(2) . 7_665 ?
Te3A Ba1 Te2 146.70(8) . 7_665 ?
Te3A Ba1 Te2 93.27(5) 7_665 7_665 ?
Te3A Ba1 Cu1 49.90(9) . . ?
Te3A Ba1 Cu1 88.47(6) 7_665 . ?
Te2 Ba1 Cu1 163.29(4) 7_665 . ?
Te3A Ba1 Te1 89.17(9) . 8_665 ?
Te3A Ba1 Te1 131.43(8) 7_665 8_665 ?
Te2 Ba1 Te1 118.157(11) 7_665 8_665 ?
Cu1 Ba1 Te1 51.07(3) . 8_665 ?
Te3A Ba1 Te3 74.98(8) . 7_665 ?
Te3A Ba1 Te3 11.19(9) 7_665 7_665 ?
Te2 Ba1 Te3 92.253(10) 7_665 7_665 ?
Cu1 Ba1 Te3 92.58(3) . 7_665 ?
Te1 Ba1 Te3 139.802(13) 8_665 7_665 ?
Te3A Ba1 Te4 76.76(6) . 3 ?
Te3A Ba1 Te4 70.62(8) 7_665 3 ?
Te2 Ba1 Te4 131.862(19) 7_665 3 ?
Cu1 Ba1 Te4 34.23(4) . 3 ?
Te1 Ba1 Te4 60.81(2) 8_665 3 ?
Te3 Ba1 Te4 79.49(3) 7_665 3 ?
Te3A Ba1 Cu1A 37.31(17) . . ?
Te3A Ba1 Cu1A 54.90(15) 7_665 . ?
Te2 Ba1 Cu1A 113.70(14) 7_665 . ?
Cu1 Ba1 Cu1A 80.76(13) . . ?
Te1 Ba1 Cu1A 126.34(14) 8_665 . ?
Te3 Ba1 Cu1A 45.66(13) 7_665 . ?
Te4 Ba1 Cu1A 93.93(10) 3 . ?
Te3A Ba1 Te2 91.75(5) . . ?
Te3A Ba1 Te2 147.43(9) 7_665 . ?
Te2 Ba1 Te2 76.429(6) 7_665 . ?
Cu1 Ba1 Te2 110.24(4) . . ?
Te1 Ba1 Te2 79.335(10) 8_665 . ?
Te3 Ba1 Te2 136.554(15) 7_665 . ?
Te4 Ba1 Te2 138.28(2) 3 . ?
Cu1A Ba1 Te2 100.67(10) . . ?
Te3A Ba1 Te3 10.78(8) . . ?
Te3A Ba1 Te3 87.49(5) 7_665 . ?
Te2 Ba1 Te3 155.007(14) 7_665 . ?
Cu1 Ba1 Te3 41.63(4) . . ?
Te1 Ba1 Te3 78.391(13) 8_665 . ?
Te3 Ba1 Te3 83.714(9) 7_665 . ?
Te4 Ba1 Te3 71.73(2) 3 . ?
Cu1A Ba1 Te3 48.07(15) . . ?
Te2 Ba1 Te3 89.588(10) . . ?
Te3A Ba1 Te4 82.04(6) . 7_665 ?
Te3A Ba1 Te4 65.75(8) 7_665 7_665 ?
Te2 Ba1 Te4 124.986(16) 7_665 7_665 ?
Cu1 Ba1 Te4 41.71(5) . 7_665 ?
Te1 Ba1 Te4 65.89(3) 8_665 7_665 ?
Te3 Ba1 Te4 75.33(3) 7_665 7_665 ?
Te4 Ba1 Te4 7.64(3) 3 7_665 ?
Cu1A Ba1 Te4 95.19(10) . 7_665 ?
Te2 Ba1 Te4 144.67(3) . 7_665 ?
Te3 Ba1 Te4 77.893(17) . 7_665 ?
Te3A Ba1 Te1 139.65(5) . 7_665 ?
Te3A Ba1 Te1 74.74(9) 7_665 7_665 ?
Te2 Ba1 Te1 66.592(9) 7_665 7_665 ?
Cu1 Ba1 Te1 97.99(4) . 7_665 ?
Te1 Ba1 Te1 84.620(9) 8_665 7_665 ?
Te3 Ba1 Te1 84.458(14) 7_665 7_665 ?
Te4 Ba1 Te1 65.439(18) 3 7_665 ?
Cu1A Ba1 Te1 129.62(12) . 7_665 ?
Te2 Ba1 Te1 125.791(10) . 7_665 ?
Te3 Ba1 Te1 136.941(12) . 7_665 ?
Te4 Ba1 Te1 59.062(16) 7_665 7_665 ?
Ge1 Te1 Cu2 94.27(3) . 7_665 ?
Ge1 Te1 Cu1B 141.35(13) . . ?
Cu2 Te1 Cu1B 57.38(15) 7_665 . ?
Ge1 Te1 Cu1 143.85(5) . 3_545 ?
Cu2 Te1 Cu1 50.79(6) 7_665 3_545 ?
Cu1B Te1 Cu1 31.50(16) . 3_545 ?
Ge1 Te1 Cu1A 140.69(14) . . ?
Cu2 Te1 Cu1A 66.61(17) 7_665 . ?
Cu1B Te1 Cu1A 11.35(16) . . ?
Cu1 Te1 Cu1A 41.72(18) 3_545 . ?
Ge1 Te1 Ba1 109.832(17) . 8_655 ?
Cu2 Te1 Ba1 85.770(9) 7_665 8_655 ?
Cu1B Te1 Ba1 94.85(15) . 8_655 ?
Cu1 Te1 Ba1 64.46(5) 3_545 8_655 ?
Cu1A Te1 Ba1 102.89(16) . 8_655 ?
Ge1 Te1 Ba1 122.687(17) . 7_565 ?
Cu2 Te1 Ba1 140.22(2) 7_665 7_565 ?
Cu1B Te1 Ba1 83.11(15) . 7_565 ?
Cu1 Te1 Ba1 93.45(5) 3_545 7_565 ?
Cu1A Te1 Ba1 74.80(16) . 7_565 ?
Ba1 Te1 Ba1 93.887(9) 8_655 7_565 ?
Ge1 Te1 Ba1 83.573(16) . . ?
Cu2 Te1 Ba1 90.677(10) 7_665 . ?
Cu1B Te1 Ba1 72.22(15) . . ?
Cu1 Te1 Ba1 103.25(5) 3_545 . ?
Cu1A Te1 Ba1 63.69(16) . . ?
Ba1 Te1 Ba1 166.329(13) 8_655 . ?
Ba1 Te1 Ba1 80.434(7) 7_565 . ?
Ge1 Te2 Ba1 87.775(14) 7_565 7_565 ?
Ge1 Te2 Ba1 87.775(14) 7_565 4_456 ?
Ba1 Te2 Ba1 96.033(13) 7_565 4_456 ?
Ge1 Te2 Ba1 107.767(14) 7_565 . ?
Ba1 Te2 Ba1 83.395(7) 7_565 . ?
Ba1 Te2 Ba1 164.386(13) 4_456 . ?
Ge1 Te2 Ba1 107.768(14) 7_565 6_556 ?
Ba1 Te2 Ba1 164.385(13) 7_565 6_556 ?
Ba1 Te2 Ba1 83.395(7) 4_456 6_556 ?
Ba1 Te2 Ba1 92.968(13) . 6_556 ?
Te3A Te3 Cu2A 166.8(3) . . ?
Te3A Te3 Cu1 118.6(3) . . ?
Cu2A Te3 Cu1 48.17(7) . . ?
Te3A Te3 Cu1B 140.8(4) . 7_565 ?
Cu2A Te3 Cu1B 52.48(18) . 7_565 ?
Cu1 Te3 Cu1B 100.65(19) . 7_565 ?
Te3A Te3 Cu1A 128.1(4) . 7_565 ?
Cu2A Te3 Cu1A 65.1(2) . 7_565 ?
Cu1 Te3 Cu1A 113.3(2) . 7_565 ?
Cu1B Te3 Cu1A 12.60(18) 7_565 7_565 ?
Te3A Te3 Cu2 148.11(12) . 5_565 ?
Cu2A Te3 Cu2 29.28(2) . 5_565 ?
Cu1 Te3 Cu2 54.43(5) . 5_565 ?
Cu1B Te3 Cu2 57.91(14) 7_565 5_565 ?
Cu1A Te3 Cu2 68.44(17) 7_565 5_565 ?
Te3A Te3 Cu2 148.11(12) . . ?
Cu2A Te3 Cu2 29.28(2) . . ?
Cu1 Te3 Cu2 54.43(5) . . ?
Cu1B Te3 Cu2 57.91(14) 7_565 . ?
Cu1A Te3 Cu2 68.44(17) 7_565 . ?
Cu2 Te3 Cu2 58.56(4) 5_565 . ?
Te3A Te3 Cu1A 4.0(4) . . ?
Cu2A Te3 Cu1A 162.75(15) . . ?
Cu1 Te3 Cu1A 114.58(17) . . ?
Cu1B Te3 Cu1A 144.8(2) 7_565 . ?
Cu1A Te3 Cu1A 132.2(2) 7_565 . ?
Cu2 Te3 Cu1A 146.41(7) 5_565 . ?
Cu2 Te3 Cu1A 146.41(7) . . ?
Te3A Te3 Ba1 74.7(2) . 4_455 ?
Cu2A Te3 Ba1 114.305(18) . 4_455 ?
Cu1 Te3 Ba1 136.127(13) . 4_455 ?
Cu1B Te3 Ba1 77.03(13) 7_565 4_455 ?
Cu1A Te3 Ba1 68.29(14) 7_565 4_455 ?
Cu2 Te3 Ba1 91.323(19) 5_565 4_455 ?
Cu2 Te3 Ba1 134.02(3) . 4_455 ?
Cu1A Te3 Ba1 77.56(11) . 4_455 ?
Te3A Te3 Ba1 74.7(2) . 7_565 ?
Cu2A Te3 Ba1 114.305(18) . 7_565 ?
Cu1 Te3 Ba1 136.127(12) . 7_565 ?
Cu1B Te3 Ba1 77.03(13) 7_565 7_565 ?
Cu1A Te3 Ba1 68.29(14) 7_565 7_565 ?
Cu2 Te3 Ba1 134.02(3) 5_565 7_565 ?
Cu2 Te3 Ba1 91.323(19) . 7_565 ?
Cu1A Te3 Ba1 77.56(11) . 7_565 ?
Ba1 Te3 Ba1 86.755(15) 4_455 7_565 ?
Te3A Te3 Ba1 68.4(2) . 6 ?
Cu2A Te3 Ba1 102.195(14) . 6 ?
Cu1 Te3 Ba1 67.19(5) . 6 ?
Cu1B Te3 Ba1 133.73(7) 7_565 6 ?
Cu1A Te3 Ba1 137.08(3) 7_565 6 ?
Cu2 Te3 Ba1 81.683(17) 5_565 6 ?
Cu2 Te3 Ba1 120.87(2) . 6 ?
Cu1A Te3 Ba1 65.66(10) . 6 ?
Ba1 Te3 Ba1 82.886(9) 4_455 6 ?
Ba1 Te3 Ba1 143.12(2) 7_565 6 ?
Te3A Te3 Ba1 68.4(2) . . ?
Cu2A Te3 Ba1 102.194(14) . . ?
Cu1 Te3 Ba1 67.19(5) . . ?
Cu1B Te3 Ba1 133.73(7) 7_565 . ?
Cu1A Te3 Ba1 137.08(3) 7_565 . ?
Cu2 Te3 Ba1 120.87(2) 5_565 . ?
Cu2 Te3 Ba1 81.682(17) . . ?
Cu1A Te3 Ba1 65.66(10) . . ?
Ba1 Te3 Ba1 143.12(2) 4_455 . ?
Ba1 Te3 Ba1 82.886(9) 7_565 . ?
Ba1 Te3 Ba1 84.516(16) 6 . ?
Te3 Te3A Cu1A 174.8(5) . . ?
Te3 Te3A Cu1B 177.2(4) . . ?
Cu1A Te3A Cu1B 2.4(3) . . ?
Te3 Te3A Cu1 49.5(3) . . ?
Cu1A Te3A Cu1 125.3(3) . . ?
Cu1B Te3A Cu1 127.7(2) . . ?
Te3 Te3A Cu2A 10.4(3) . . ?
Cu1A Te3A Cu2A 164.4(3) . . ?
Cu1B Te3A Cu2A 166.8(2) . . ?
Cu1 Te3A Cu2A 39.14(9) . . ?
Te3 Te3A Ba1 100.8(2) . 6 ?
Cu1A Te3A Ba1 75.59(17) . 6 ?
Cu1B Te3A Ba1 77.26(14) . 6 ?
Cu1 Te3A Ba1 66.80(7) . 6 ?
Cu2A Te3A Ba1 93.59(9) . 6 ?
Te3 Te3A Ba1 100.8(2) . . ?
Cu1A Te3A Ba1 75.59(17) . . ?
Cu1B Te3A Ba1 77.27(14) . . ?
Cu1 Te3A Ba1 66.80(7) . . ?
Cu2A Te3A Ba1 93.58(9) . . ?
Ba1 Te3A Ba1 90.53(10) 6 . ?
Te3 Te3A Ba1 94.1(3) . 4_455 ?
Cu1A Te3A Ba1 89.60(18) . 4_455 ?
Cu1B Te3A Ba1 87.88(14) . 4_455 ?
Cu1 Te3A Ba1 125.37(11) . 4_455 ?
Cu2A Te3A Ba1 101.31(12) . 4_455 ?
Ba1 Te3A Ba1 87.55(2) 6 4_455 ?
Ba1 Te3A Ba1 165.07(18) . 4_455 ?
Te3 Te3A Ba1 94.1(3) . 7_565 ?
Cu1A Te3A Ba1 89.60(18) . 7_565 ?
Cu1B Te3A Ba1 87.88(14) . 7_565 ?
Cu1 Te3A Ba1 125.37(11) . 7_565 ?
Cu2A Te3A Ba1 101.31(12) . 7_565 ?
Ba1 Te3A Ba1 165.07(18) 6 7_565 ?
Ba1 Te3A Ba1 87.55(2) . 7_565 ?
Ba1 Te3A Ba1 90.49(9) 4_455 7_565 ?
Te4 Te4 Cu1 162.0(6) 5 3_545 ?
Te4 Te4 Cu1 14.7(5) 5 7_565 ?
Cu1 Te4 Cu1 176.63(12) 3_545 7_565 ?
Te4 Te4 Cu1B 159.8(6) 5 . ?
Cu1 Te4 Cu1B 38.2(2) 3_545 . ?
Cu1 Te4 Cu1B 145.1(2) 7_565 . ?
Te4 Te4 Cu1A 147.3(6) 5 . ?
Cu1 Te4 Cu1A 50.8(2) 3_545 . ?
Cu1 Te4 Cu1A 132.6(2) 7_565 . ?
Cu1B Te4 Cu1A 12.52(19) . . ?
Te4 Te4 Cu1B 17.1(5) 5 5 ?
Cu1 Te4 Cu1B 144.9(2) 3_545 5 ?
Cu1 Te4 Cu1B 31.76(17) 7_565 5 ?
Cu1B Te4 Cu1B 176.89(10) . 5 ?
Cu1A Te4 Cu1B 164.4(2) . 5 ?
Te4 Te4 Ba1 94.8(4) 5 3_545 ?
Cu1 Te4 Ba1 72.31(7) 3_545 3_545 ?
Cu1 Te4 Ba1 105.34(6) 7_565 3_545 ?
Cu1B Te4 Ba1 99.81(13) . 3_545 ?
Cu1A Te4 Ba1 108.64(14) . 3_545 ?
Cu1B Te4 Ba1 82.43(12) 5 3_545 ?
Te4 Te4 Ba1 94.8(4) 5 8_655 ?
Cu1 Te4 Ba1 72.31(7) 3_545 8_655 ?
Cu1 Te4 Ba1 105.34(6) 7_565 8_655 ?
Cu1B Te4 Ba1 99.81(13) . 8_655 ?
Cu1A Te4 Ba1 108.64(14) . 8_655 ?
Cu1B Te4 Ba1 82.43(12) 5 8_655 ?
Ba1 Te4 Ba1 86.66(5) 3_545 8_655 ?
Te4 Te4 Ba1 77.5(4) 5 7_565 ?
Cu1 Te4 Ba1 115.13(7) 3_545 7_565 ?
Cu1 Te4 Ba1 67.15(5) 7_565 7_565 ?
Cu1B Te4 Ba1 87.61(14) . 7_565 ?
Cu1A Te4 Ba1 78.41(15) . 7_565 ?
Cu1B Te4 Ba1 90.09(12) 5 7_565 ?
Ba1 Te4 Ba1 172.36(3) 3_545 7_565 ?
Ba1 Te4 Ba1 93.916(9) 8_655 7_565 ?
Te4 Te4 Ba1 77.5(4) 5 4_455 ?
Cu1 Te4 Ba1 115.13(7) 3_545 4_455 ?
Cu1 Te4 Ba1 67.15(5) 7_565 4_455 ?
Cu1B Te4 Ba1 87.61(14) . 4_455 ?
Cu1A Te4 Ba1 78.41(15) . 4_455 ?
Cu1B Te4 Ba1 90.09(12) 5 4_455 ?
Ba1 Te4 Ba1 93.916(9) 3_545 4_455 ?
Ba1 Te4 Ba1 172.36(3) 8_655 4_455 ?
Ba1 Te4 Ba1 84.51(5) 7_565 4_455 ?
Cu1B Cu1 Cu2A 76.6(3) 3 . ?
Cu1B Cu1 Te4 89.0(3) 3 3 ?
Cu2A Cu1 Te4 165.59(16) . 3 ?
Cu1B Cu1 Cu1A 7.8(4) 3 3 ?
Cu2A Cu1 Cu1A 84.4(2) . 3 ?
Te4 Cu1 Cu1A 81.2(2) 3 3 ?
Cu1B Cu1 Cu2 78.9(2) 3 5_565 ?
Cu2A Cu1 Cu2 34.09(4) . 5_565 ?
Te4 Cu1 Cu2 143.33(6) 3 5_565 ?
Cu1A Cu1 Cu2 85.4(2) 3 5_565 ?
Cu1B Cu1 Cu2 78.9(2) 3 . ?
Cu2A Cu1 Cu2 34.09(4) . . ?
Te4 Cu1 Cu2 143.33(6) 3 . ?
Cu1A Cu1 Cu2 85.4(2) 3 . ?
Cu2 Cu1 Cu2 68.19(9) 5_565 . ?
Cu1B Cu1 Te3 140.7(3) 3 . ?
Cu2A Cu1 Te3 64.08(7) . . ?
Te4 Cu1 Te3 130.33(14) 3 . ?
Cu1A Cu1 Te3 148.5(3) 3 . ?
Cu2 Cu1 Te3 68.78(7) 5_565 . ?
Cu2 Cu1 Te3 68.78(7) . . ?
Cu1B Cu1 Te4 92.4(3) 3 7_665 ?
Cu2A Cu1 Te4 168.96(14) . 7_665 ?
Te4 Cu1 Te4 3.37(12) 3 7_665 ?
Cu1A Cu1 Te4 84.5(2) 3 7_665 ?
Cu2 Cu1 Te4 144.37(5) 5_565 7_665 ?
Cu2 Cu1 Te4 144.37(5) . 7_665 ?
Te3 Cu1 Te4 126.96(13) . 7_665 ?
Cu1B Cu1 Te3A 152.6(3) 3 . ?
Cu2A Cu1 Te3A 75.99(13) . . ?
Te4 Cu1 Te3A 118.42(17) 3 . ?
Cu1A Cu1 Te3A 160.4(3) 3 . ?
Cu2 Cu1 Te3A 78.44(10) 5_565 . ?
Cu2 Cu1 Te3A 78.44(10) . . ?
Te3 Cu1 Te3A 11.91(9) . . ?
Te4 Cu1 Te3A 115.05(15) 7_665 . ?
Cu1B Cu1 Te1 69.53(5) 3 8_665 ?
Cu2A Cu1 Te1 88.34(6) . 8_665 ?
Te4 Cu1 Te1 86.57(6) 3 8_665 ?
Cu1A Cu1 Te1 69.28(5) 3 8_665 ?
Cu2 Cu1 Te1 120.02(10) 5_565 8_665 ?
Cu2 Cu1 Te1 56.76(3) . 8_665 ?
Te3 Cu1 Te1 107.73(5) . 8_665 ?
Te4 Cu1 Te1 87.75(6) 7_665 8_665 ?
Te3A Cu1 Te1 109.58(5) . 8_665 ?
Cu1B Cu1 Te1 69.53(5) 3 3 ?
Cu2A Cu1 Te1 88.34(6) . 3 ?
Te4 Cu1 Te1 86.57(6) 3 3 ?
Cu1A Cu1 Te1 69.28(5) 3 3 ?
Cu2 Cu1 Te1 56.76(3) 5_565 3 ?
Cu2 Cu1 Te1 120.02(10) . 3 ?
Te3 Cu1 Te1 107.73(5) . 3 ?
Te4 Cu1 Te1 87.75(6) 7_665 3 ?
Te3A Cu1 Te1 109.58(5) . 3 ?
Te1 Cu1 Te1 138.56(9) 8_665 3 ?
Cu1B Cu1 Ba1 131.29(12) 3 . ?
Cu2A Cu1 Ba1 116.18(7) . . ?
Te4 Cu1 Ba1 73.46(8) 3 . ?
Cu1A Cu1 Ba1 127.83(12) 3 . ?
Cu2 Cu1 Ba1 138.80(9) 5_565 . ?
Cu2 Cu1 Ba1 88.76(4) . . ?
Te3 Cu1 Ba1 71.17(5) . . ?
Te4 Cu1 Ba1 71.14(7) 7_665 . ?
Te3A Cu1 Ba1 63.30(8) . . ?
Te1 Cu1 Ba1 64.47(2) 8_665 . ?
Te1 Cu1 Ba1 149.39(9) 3 . ?
Cu1B Cu1A Cu1 21.4(10) . 3_545 ?
Cu1B Cu1A Te3A 168.4(13) . . ?
Cu1 Cu1A Te3A 147.0(4) 3_545 . ?
Cu1B Cu1A Te4 69.4(11) . . ?
Cu1 Cu1A Te4 48.08(18) 3_545 . ?
Te3A Cu1A Te4 98.9(3) . . ?
Cu1B Cu1A Te3 76.9(11) . 7_665 ?
Cu1 Cu1A Te3 98.2(3) 3_545 7_665 ?
Te3A Cu1A Te3 114.7(3) . 7_665 ?
Te4 Cu1A Te3 146.3(4) . 7_665 ?
Cu1B Cu1A Cu2A 24.6(10) . 3_545 ?
Cu1 Cu1A Cu2A 46.0(2) 3_545 3_545 ?
Te3A Cu1A Cu2A 167.0(4) . 3_545 ?
Te4 Cu1A Cu2A 94.0(3) . 3_545 ?
Te3 Cu1A Cu2A 52.26(16) 7_665 3_545 ?
Cu1B Cu1A Te3 169.6(12) . . ?
Cu1 Cu1A Te3 148.3(3) 3_545 . ?
Te3A Cu1A Te3 1.23(11) . . ?
Te4 Cu1A Te3 100.2(3) . . ?
Te3 Cu1A Te3 113.5(3) 7_665 . ?
Cu2A Cu1A Te3 165.8(3) 3_545 . ?
Cu1B Cu1A Te1 70.6(2) . . ?
Cu1 Cu1A Te1 69.00(17) 3_545 . ?
Te3A Cu1A Te1 107.32(18) . . ?
Te4 Cu1A Te1 75.91(16) . . ?
Te3 Cu1A Te1 93.25(17) 7_665 . ?
Cu2A Cu1A Te1 75.80(19) 3_545 . ?
Te3 Cu1A Te1 107.58(18) . . ?
Cu1B Cu1A Te1 70.6(2) . 6 ?
Cu1 Cu1A Te1 69.00(17) 3_545 6 ?
Te3A Cu1A Te1 107.32(18) . 6 ?
Te4 Cu1A Te1 75.91(16) . 6 ?
Te3 Cu1A Te1 93.25(17) 7_665 6 ?
Cu2A Cu1A Te1 75.80(19) 3_545 6 ?
Te3 Cu1A Te1 107.58(18) . 6 ?
Te1 Cu1A Te1 138.0(3) . 6 ?
Cu1B Cu1A Ba1 120.5(7) . 6 ?
Cu1 Cu1A Ba1 131.85(19) 3_545 6 ?
Te3A Cu1A Ba1 67.1(2) . 6 ?
Te4 Cu1A Ba1 132.77(14) . 6 ?
Te3 Cu1A Ba1 66.06(14) 7_665 6 ?
Cu2A Cu1A Ba1 103.79(18) 3_545 6 ?
Te3 Cu1A Ba1 66.27(17) . 6 ?
Te1 Cu1A Ba1 150.6(2) . 6 ?
Te1 Cu1A Ba1 67.05(6) 6 6 ?
Cu1B Cu1A Ba1 120.5(7) . . ?
Cu1 Cu1A Ba1 131.85(19) 3_545 . ?
Te3A Cu1A Ba1 67.1(2) . . ?
Te4 Cu1A Ba1 132.77(14) . . ?
Te3 Cu1A Ba1 66.06(14) 7_665 . ?
Cu2A Cu1A Ba1 103.79(18) 3_545 . ?
Te3 Cu1A Ba1 66.27(17) . . ?
Te1 Cu1A Ba1 67.05(6) . . ?
Te1 Cu1A Ba1 150.6(2) 6 . ?
Ba1 Cu1A Ba1 85.01(19) 6 . ?
Cu1A Cu1B Cu1 150.8(13) . 3_545 ?
Cu1A Cu1B Cu2A 149.1(12) . 3_545 ?
Cu1 Cu1B Cu2A 60.1(3) 3_545 3_545 ?
Cu1A Cu1B Te4 98.0(12) . . ?
Cu1 Cu1B Te4 52.8(2) 3_545 . ?
Cu2A Cu1B Te4 112.9(3) 3_545 . ?
Cu1A Cu1B Cu2 137.3(8) . 7_665 ?
Cu1 Cu1B Cu2 64.7(2) 3_545 7_665 ?
Cu2A Cu1B Cu2 31.10(9) 3_545 7_665 ?
Te4 Cu1B Cu2 109.4(3) . 7_665 ?
Cu1A Cu1B Cu2 137.3(8) . 3_545 ?
Cu1 Cu1B Cu2 64.7(2) 3_545 3_545 ?
Cu2A Cu1B Cu2 31.10(9) 3_545 3_545 ?
Te4 Cu1B Cu2 109.4(3) . 3_545 ?
Cu2 Cu1B Cu2 62.20(18) 7_665 3_545 ?
Cu1A Cu1B Te3 90.5(11) . 7_665 ?
Cu1 Cu1B Te3 118.7(4) 3_545 7_665 ?
Cu2A Cu1B Te3 58.57(16) 3_545 7_665 ?
Te4 Cu1B Te3 171.4(4) . 7_665 ?
Cu2 Cu1B Te3 63.48(15) 7_665 7_665 ?
Cu2 Cu1B Te3 63.48(15) 3_545 7_665 ?
Cu1A Cu1B Te3A 9.2(10) . . ?
Cu1 Cu1B Te3A 141.6(4) 3_545 . ?
Cu2A Cu1B Te3A 158.3(3) 3_545 . ?
Te4 Cu1B Te3A 88.9(2) . . ?
Cu2 Cu1B Te3A 142.69(18) 7_665 . ?
Cu2 Cu1B Te3A 142.69(18) 3_545 . ?
Te3 Cu1B Te3A 99.7(3) 7_665 . ?
Cu1A Cu1B Te1 98.0(2) . . ?
Cu1 Cu1B Te1 78.97(15) 3_545 . ?
Cu2A Cu1B Te1 87.32(17) 3_545 . ?
Te4 Cu1B Te1 80.76(13) . . ?
Cu2 Cu1B Te1 56.90(8) 7_665 . ?
Cu2 Cu1B Te1 117.8(3) 3_545 . ?
Te3 Cu1B Te1 98.11(14) 7_665 . ?
Te3A Cu1B Te1 96.62(16) . . ?
Cu1A Cu1B Te1 98.0(2) . 6 ?
Cu1 Cu1B Te1 78.97(15) 3_545 6 ?
Cu2A Cu1B Te1 87.32(17) 3_545 6 ?
Te4 Cu1B Te1 80.76(13) . 6 ?
Cu2 Cu1B Te1 117.8(3) 7_665 6 ?
Cu2 Cu1B Te1 56.90(8) 3_545 6 ?
Te3 Cu1B Te1 98.11(14) 7_665 6 ?
Te3A Cu1B Te1 96.62(16) . 6 ?
Te1 Cu1B Te1 157.0(3) . 6 ?
Cu1A Cu1B Te4 94.9(11) . 5 ?
Cu1 Cu1B Te4 55.9(2) 3_545 5 ?
Cu2A Cu1B Te4 116.0(3) 3_545 5 ?
Te4 Cu1B Te4 3.11(10) . 5 ?
Cu2 Cu1B Te4 112.0(2) 7_665 5 ?
Cu2 Cu1B Te4 112.0(2) 3_545 5 ?
Te3 Cu1B Te4 174.5(3) 7_665 5 ?
Te3A Cu1B Te4 85.8(2) . 5 ?
Te1 Cu1B Te4 81.15(13) . 5 ?
Te1 Cu1B Te4 81.15(13) 6 5 ?
Cu1A Cu1B Ba1 51.9(7) . 6 ?
Cu1 Cu1B Ba1 140.96(11) 3_545 6 ?
Cu2A Cu1B Ba1 106.15(18) 3_545 6 ?
Te4 Cu1B Ba1 124.76(18) . 6 ?
Cu2 Cu1B Ba1 123.8(2) 7_665 6 ?
Cu2 Cu1B Ba1 85.38(11) 3_545 6 ?
Te3 Cu1B Ba1 61.12(12) 7_665 6 ?
Te3A Cu1B Ba1 57.92(13) . 6 ?
Te1 Cu1B Ba1 139.5(2) . 6 ?
Te1 Cu1B Ba1 63.32(8) 6 6 ?
Te4 Cu1B Ba1 122.67(17) 5 6 ?
Cu2A Cu2 Cu1 55.91(4) . 5_565 ?
Cu2A Cu2 Cu1 55.91(4) . . ?
Cu1 Cu2 Cu1 111.81(9) 5_565 . ?
Cu2A Cu2 Te1 123.16(2) . 8_665 ?
Cu1 Cu2 Te1 156.16(6) 5_565 8_665 ?
Cu1 Cu2 Te1 72.45(4) . 8_665 ?
Cu2A Cu2 Te1 123.16(2) . 7_565 ?
Cu1 Cu2 Te1 72.45(4) 5_565 7_565 ?
Cu1 Cu2 Te1 156.16(6) . 7_565 ?
Te1 Cu2 Te1 113.68(4) 8_665 7_565 ?
Cu2A Cu2 Cu1B 58.90(9) . 3 ?
Cu1 Cu2 Cu1B 103.09(12) 5_565 3 ?
Cu1 Cu2 Cu1B 36.33(17) . 3 ?
Te1 Cu2 Cu1B 65.72(9) 8_665 3 ?
Te1 Cu2 Cu1B 167.48(15) 7_565 3 ?
Cu2A Cu2 Cu1B 58.90(9) . 7_565 ?
Cu1 Cu2 Cu1B 36.33(17) 5_565 7_565 ?
Cu1 Cu2 Cu1B 103.09(12) . 7_565 ?
Te1 Cu2 Cu1B 167.48(15) 8_665 7_565 ?
Te1 Cu2 Cu1B 65.72(9) 7_565 7_565 ?
Cu1B Cu2 Cu1B 117.80(18) 3 7_565 ?
Cu2A Cu2 Cu2 0.0 . 5_565 ?
Cu1 Cu2 Cu2 55.91(4) 5_565 5_565 ?
Cu1 Cu2 Cu2 55.91(4) . 5_565 ?
Te1 Cu2 Cu2 123.16(2) 8_665 5_565 ?
Te1 Cu2 Cu2 123.16(2) 7_565 5_565 ?
Cu1B Cu2 Cu2 58.90(9) 3 5_565 ?
Cu1B Cu2 Cu2 58.90(9) 7_565 5_565 ?
Cu2A Cu2 Te3 60.72(2) . 5_565 ?
Cu1 Cu2 Te3 56.79(6) 5_565 5_565 ?
Cu1 Cu2 Te3 89.96(6) . 5_565 ?
Te1 Cu2 Te3 100.690(11) 8_665 5_565 ?
Te1 Cu2 Te3 110.460(13) 7_565 5_565 ?
Cu1B Cu2 Te3 58.61(15) 3 5_565 ?
Cu1B Cu2 Te3 90.90(15) 7_565 5_565 ?
Cu2 Cu2 Te3 60.72(2) 5_565 5_565 ?
Cu2A Cu2 Te3 60.72(2) . . ?
Cu1 Cu2 Te3 89.96(6) 5_565 . ?
Cu1 Cu2 Te3 56.79(6) . . ?
Te1 Cu2 Te3 110.460(13) 8_665 . ?
Te1 Cu2 Te3 100.690(11) 7_565 . ?
Cu1B Cu2 Te3 90.90(15) 3 . ?
Cu1B Cu2 Te3 58.61(15) 7_565 . ?
Cu2 Cu2 Te3 60.72(2) 5_565 . ?
Te3 Cu2 Te3 121.44(4) 5_565 . ?
Cu2 Cu2A Cu2 180.0 5_565 . ?
Cu2 Cu2A Cu1 90.0 5_565 5_565 ?
Cu2 Cu2A Cu1 90.0 . 5_565 ?
Cu2 Cu2A Cu1 90.0 5_565 . ?
Cu2 Cu2A Cu1 90.0 . . ?
Cu1 Cu2A Cu1 180.0 5_565 . ?
Cu2 Cu2A Cu1B 90.000(1) 5_565 3 ?
Cu2 Cu2A Cu1B 90.000(1) . 3 ?
Cu1 Cu2A Cu1B 136.70(19) 5_565 3 ?
Cu1 Cu2A Cu1B 43.30(19) . 3 ?
Cu2 Cu2A Cu1B 90.000(1) 5_565 7_565 ?
Cu2 Cu2A Cu1B 90.000(1) . 7_565 ?
Cu1 Cu2A Cu1B 43.30(19) 5_565 7_565 ?
Cu1 Cu2A Cu1B 136.70(19) . 7_565 ?
Cu1B Cu2A Cu1B 180.0 3 7_565 ?
Cu2 Cu2A Te3 90.0 5_565 5_565 ?
Cu2 Cu2A Te3 90.0 . 5_565 ?
Cu1 Cu2A Te3 67.75(7) 5_565 5_565 ?
Cu1 Cu2A Te3 112.25(7) . 5_565 ?
Cu1B Cu2A Te3 68.95(18) 3 5_565 ?
Cu1B Cu2A Te3 111.05(18) 7_565 5_565 ?
Cu2 Cu2A Te3 90.0 5_565 . ?
Cu2 Cu2A Te3 90.0 . . ?
Cu1 Cu2A Te3 112.25(7) 5_565 . ?
Cu1 Cu2A Te3 67.75(7) . . ?
Cu1B Cu2A Te3 111.05(18) 3 . ?
Cu1B Cu2A Te3 68.95(18) 7_565 . ?
Te3 Cu2A Te3 180.0 5_565 . ?
Cu2 Cu2A Cu1A 90.000(1) 5_565 3 ?
Cu2 Cu2A Cu1A 90.000(1) . 3 ?
Cu1 Cu2A Cu1A 130.40(18) 5_565 3 ?
Cu1 Cu2A Cu1A 49.60(18) . 3 ?
Cu1B Cu2A Cu1A 6.3(2) 3 3 ?
Cu1B Cu2A Cu1A 173.7(2) 7_565 3 ?
Te3 Cu2A Cu1A 62.65(16) 5_565 3 ?
Te3 Cu2A Cu1A 117.35(16) . 3 ?
Cu2 Cu2A Cu1A 90.000(1) 5_565 7_565 ?
Cu2 Cu2A Cu1A 90.000(1) . 7_565 ?
Cu1 Cu2A Cu1A 49.60(18) 5_565 7_565 ?
Cu1 Cu2A Cu1A 130.40(18) . 7_565 ?
Cu1B Cu2A Cu1A 173.7(2) 3 7_565 ?
Cu1B Cu2A Cu1A 6.3(2) 7_565 7_565 ?
Te3 Cu2A Cu1A 117.35(16) 5_565 7_565 ?
Te3 Cu2A Cu1A 62.65(16) . 7_565 ?
Cu1A Cu2A Cu1A 180.000(1) 3 7_565 ?
Cu2 Cu2A Te3A 90.0 5_565 5_565 ?
Cu2 Cu2A Te3A 90.0 . 5_565 ?
Cu1 Cu2A Te3A 64.87(10) 5_565 5_565 ?
Cu1 Cu2A Te3A 115.13(10) . 5_565 ?
Cu1B Cu2A Te3A 71.83(19) 3 5_565 ?
Cu1B Cu2A Te3A 108.17(19) 7_565 5_565 ?
Te3 Cu2A Te3A 2.88(7) 5_565 5_565 ?
Te3 Cu2A Te3A 177.12(7) . 5_565 ?
Cu1A Cu2A Te3A 65.53(18) 3 5_565 ?
Cu1A Cu2A Te3A 114.47(18) 7_565 5_565 ?
Cu2 Cu2A Te3A 90.0 5_565 . ?
Cu2 Cu2A Te3A 90.0 . . ?
Cu1 Cu2A Te3A 115.13(10) 5_565 . ?
Cu1 Cu2A Te3A 64.87(10) . . ?
Cu1B Cu2A Te3A 108.17(19) 3 . ?
Cu1B Cu2A Te3A 71.83(19) 7_565 . ?
Te3 Cu2A Te3A 177.12(7) 5_565 . ?
Te3 Cu2A Te3A 2.88(7) . . ?
Cu1A Cu2A Te3A 114.47(18) 3 . ?
Cu1A Cu2A Te3A 65.53(18) 7_565 . ?
Te3A Cu2A Te3A 180.0 5_565 . ?
Ge1 Ge1 Te2 105.22(4) 5_656 7_665 ?
Ge1 Ge1 Te1 105.13(2) 5_656 6_556 ?
Te2 Ge1 Te1 111.983(17) 7_665 6_556 ?
Ge1 Ge1 Te1 105.13(2) 5_656 . ?
Te2 Ge1 Te1 111.983(17) 7_665 . ?
Te1 Ge1 Te1 116.26(3) 6_556 . ?

loop_
_geom_bond_atom_site_label_1
_geom_bond_atom_site_label_2
_geom_bond_distance
_geom_bond_site_symmetry_2
_geom_bond_publ_flag
Ba1 Te3A 3.420(3) . ?
Ba1 Te3A 3.421(3) 7_665 ?
Ba1 Te2 3.5129(4) 7_665 ?
Ba1 Cu1 3.518(2) . ?
Ba1 Te1 3.5186(4) 8_665 ?
Ba1 Te3 3.5371(5) 7_665 ?
Ba1 Te4 3.5401(17) 3 ?
Ba1 Cu1A 3.595(6) . ?
Ba1 Te2 3.6008(4) . ?
Ba1 Te3 3.6125(5) . ?
Ba1 Te4 3.6128(17) 7_665 ?
Ba1 Te1 3.6354(4) 7_665 ?
Te1 Ge1 2.5947(5) . ?
Te1 Cu2 2.6606(7) 7_665 ?
Te1 Cu1B 2.8952(15) . ?
Te1 Cu1 3.0332(10) 3_545 ?
Te1 Cu1A 3.039(3) . ?
Te1 Ba1 3.5186(4) 8_655 ?
Te1 Ba1 3.6354(4) 7_565 ?
Te2 Ge1 2.5670(7) 7_565 ?
Te2 Ba1 3.5128(4) 7_565 ?
Te2 Ba1 3.5128(4) 4_456 ?
Te2 Ba1 3.6008(4) 6_556 ?
Te3 Te3A 0.688(5) . ?
Te3 Cu2A 2.4642(7) . ?
Te3 Cu1 2.536(3) . ?
Te3 Cu1B 2.695(7) 7_565 ?
Te3 Cu1A 2.768(8) 7_565 ?
Te3 Cu2 2.8251(9) 5_565 ?
Te3 Cu2 2.8251(9) . ?
Te3 Cu1A 2.936(10) . ?
Te3 Ba1 3.5371(5) 4_455 ?
Te3 Ba1 3.5371(5) 7_565 ?
Te3 Ba1 3.6125(5) 6 ?
Te3A Cu1A 2.250(11) . ?
Te3A Cu1B 2.844(10) . ?
Te3A Cu1 2.928(5) . ?
Te3A Cu2A 3.138(5) . ?
Te3A Ba1 3.420(3) 6 ?
Te3A Ba1 3.421(3) 4_455 ?
Te3A Ba1 3.421(3) 7_565 ?
Te4 Te4 0.4819(17) 5 ?
Te4 Cu1 2.078(3) 3_545 ?
Te4 Cu1 2.540(3) 7_565 ?
Te4 Cu1B 2.609(7) . ?
Te4 Cu1A 2.759(8) . ?
Te4 Cu1B 3.066(7) 5 ?
Te4 Ba1 3.5401(17) 3_545 ?
Te4 Ba1 3.5401(17) 8_655 ?
Te4 Ba1 3.6128(17) 7_565 ?
Te4 Ba1 3.6128(17) 4_455 ?
Cu1 Cu1B 1.615(8) 3 ?
Cu1 Cu2A 2.041(3) . ?
Cu1 Te4 2.078(3) 3 ?
Cu1 Cu1A 2.162(10) 3 ?
Cu1 Cu2 2.465(2) 5_565 ?
Cu1 Cu2 2.465(2) . ?
Cu1 Te4 2.540(3) 7_665 ?
Cu1 Te1 3.0332(10) 8_665 ?
Cu1 Te1 3.0332(10) 3 ?
Cu1A Cu1B 0.604(9) . ?
Cu1A Cu1 2.162(10) 3_545 ?
Cu1A Te3 2.768(8) 7_665 ?
Cu1A Cu2A 2.826(10) 3_545 ?
Cu1A Te1 3.039(3) 6 ?
Cu1A Ba1 3.595(6) 6 ?
Cu1B Cu1 1.615(8) 3_545 ?
Cu1B Cu2A 2.291(8) 3_545 ?
Cu1B Cu2 2.675(7) 7_665 ?
Cu1B Cu2 2.675(7) 3_545 ?
Cu1B Te3 2.695(7) 7_665 ?
Cu1B Te1 2.8952(15) 6 ?
Cu1B Te4 3.066(7) 5 ?
Cu1B Ba1 3.936(6) 6 ?
Cu2 Cu2A 1.3817(12) . ?
Cu2 Cu1 2.465(2) 5_565 ?
Cu2 Te1 2.6606(7) 8_665 ?
Cu2 Te1 2.6606(7) 7_565 ?
Cu2 Cu1B 2.675(7) 3 ?
Cu2 Cu1B 2.675(7) 7_565 ?
Cu2 Cu2 2.763(2) 5_565 ?
Cu2 Te3 2.8251(9) 5_565 ?
Cu2A Cu2 1.3817(12) 5_565 ?
Cu2A Cu1 2.041(3) 5_565 ?
Cu2A Cu1B 2.291(8) 3 ?
Cu2A Cu1B 2.291(8) 7_565 ?
Cu2A Te3 2.4641(7) 5_565 ?
Cu2A Cu1A 2.826(10) 3 ?
Cu2A Cu1A 2.826(10) 7_565 ?
Cu2A Te3A 3.138(5) 5_565 ?
Ge1 Ge1 2.4100(13) 5_656 ?
Ge1 Te2 2.5670(7) 7_665 ?
Ge1 Te1 2.5946(5) 6_556 ?
